data_7031136
loop_
_publ_author_name
'Su, Cheng-Yong'
'Liao, Sen'
'Wanner, Matthias'
'Fiedler, Jan'
'Zhang, Cheng'
'Kang, Bei-Sheng'
'Kaim, Wolfgang'

_publ_section_title
;
 The copper(i)/copper(ii) transition in complexes with
 8-alkylthioquinoline based multidentate ligandsElectronic supplementary
 information (ESI) available. Schemes S1 and S2, Figs. S1--S7, selected
 bond lengths and angles and preparation of complexes. See
 http://www.rsc.org/suppdata/dt/b2/b208120m/
;
_journal_issue 2
_journal_name_full 'Dalton Transactions'
_journal_page_first 189
_journal_paper_doi 10.1039/b208120m
_journal_year 2003
_chemical_formula_sum 'C22 H20 B Cu F4 N2 O S2'
_chemical_formula_weight 542.87
_chemical_name_systematic
; 
? 
;
_space_group_IT_number 2
_symmetry_cell_setting triclinic
_symmetry_space_group_name_Hall '-P 1'
_symmetry_space_group_name_H-M 'P -1'
_atom_sites_solution_hydrogens geom
_atom_sites_solution_primary direct
_atom_sites_solution_secondary difmap
_audit_creation_method SHELXL-97
_cell_angle_alpha 66.1800(10)
_cell_angle_beta 72.6580(10)
_cell_angle_gamma 69.5960(10)
_cell_formula_units_Z 2
_cell_length_a 10.8405(2)
_cell_length_b 10.9739(2)
_cell_length_c 11.4155(2)
_cell_measurement_temperature 293(2)
_cell_volume 1144.64(4)
_computing_structure_refinement 'SHELXL-97 (Sheldrick, 1997)'
_computing_structure_solution 'SHELXS-97 (Sheldrick, 1990)'
_diffrn_ambient_temperature 293(2)
_diffrn_measured_fraction_theta_full 0.964
_diffrn_measured_fraction_theta_max 0.964
_diffrn_measurement_device_type 'Kappa CCD'
_diffrn_radiation_monochromator graphite
_diffrn_radiation_source 'fine-focus sealed tube'
_diffrn_radiation_type MoK\a
_diffrn_radiation_wavelength 0.71073
_diffrn_reflns_av_R_equivalents 0.0377
_diffrn_reflns_av_sigmaI/netI 0.0324
_diffrn_reflns_limit_h_max 14
_diffrn_reflns_limit_h_min -14
_diffrn_reflns_limit_k_max 14
_diffrn_reflns_limit_k_min -12
_diffrn_reflns_limit_l_max 14
_diffrn_reflns_limit_l_min -14
_diffrn_reflns_number 20219
_diffrn_reflns_theta_full 27.49
_diffrn_reflns_theta_max 27.49
_diffrn_reflns_theta_min 5.62
_exptl_absorpt_coefficient_mu 1.187
_exptl_absorpt_correction_type HABITUS
_exptl_crystal_colour yellow
_exptl_crystal_density_diffrn 1.575
_exptl_crystal_density_method 'not measured'
_exptl_crystal_description block
_exptl_crystal_F_000 552
_exptl_crystal_size_max 0.05
_exptl_crystal_size_mid 0.04
_exptl_crystal_size_min 0.04
_refine_diff_density_max 0.890
_refine_diff_density_min -0.488
_refine_diff_density_rms 0.085
_refine_ls_extinction_coef 0.18(2)
_refine_ls_extinction_expression Fc^*^=kFc[1+0.001xFc^2^\l^3^/sin(2\q)]^-1/4^
_refine_ls_extinction_method SHELXL
_refine_ls_goodness_of_fit_ref 1.059
_refine_ls_hydrogen_treatment geom
_refine_ls_matrix_type full
_refine_ls_number_parameters 299
_refine_ls_number_reflns 5055
_refine_ls_number_restraints 25
_refine_ls_restrained_S_all 1.060
_refine_ls_R_factor_all 0.0820
_refine_ls_R_factor_gt 0.0775
_refine_ls_shift/su_max 0.000
_refine_ls_shift/su_mean 0.000
_refine_ls_structure_factor_coef Fsqd
_refine_ls_weighting_details 'calc w=1/[\s^2^(Fo^2^)+(0.1094P)^2^+2.2691P] where P=(Fo^2^+2Fc^2^)/3'
_refine_ls_weighting_scheme calc
_refine_ls_wR_factor_gt 0.2279
_refine_ls_wR_factor_ref 0.2312
_reflns_number_gt 4573
_reflns_number_total 5055
_reflns_threshold_expression >2sigma(I)
_cod_data_source_file b208120m.txt
_cod_data_source_block 9
_cod_depositor_comments
;
The following automatic conversions were performed:

'_symmetry_cell_setting' value 'Triclinic' changed to 'triclinic'
according to
/usr/data/users/saulius/automatic-downloads/retrospective/RSC/lib/dictionaries/cif_core.dic
dictionary named 'cif_core.dic' version 2.4.2 from 2011-04-26.

Automatic conversion script
Id: cif_fix_values 2281 2013-09-26 08:29:07Z andrius 
;
_cod_original_sg_symbol_H-M P-1
_cod_database_code 7031136

loop_
_symmetry_equiv_pos_as_xyz
'x, y, z'
'-x, -y, -z'

loop_
_atom_site_label
_atom_site_type_symbol
_atom_site_fract_x
_atom_site_fract_y
_atom_site_fract_z
_atom_site_U_iso_or_equiv
_atom_site_adp_type
_atom_site_occupancy
_atom_site_symmetry_multiplicity
_atom_site_calc_flag
_atom_site_refinement_flags
Cu1 Cu 0.15671(6) 0.27249(7) 0.33449(5) 0.0622(3) Uani 1 1 d .
S1 S -0.01470(12) 0.48052(12) 0.28285(11) 0.0539(4) Uani 1 1 d .
N1 N 0.3146(4) 0.2626(4) 0.3967(4) 0.0535(8) Uani 1 1 d .
C1 C 0.3451(5) 0.1625(5) 0.5126(4) 0.0514(9) Uani 1 1 d .
S2 S 0.14647(17) 0.06038(14) 0.51015(12) 0.0678(4) Uani 1 1 d .
N2 N 0.1302(4) 0.2549(4) 0.1747(3) 0.0520(8) Uani 1 1 d .
O1 O -0.0404(4) 0.3228(5) 0.5801(4) 0.0680(10) Uani 1 1 d .
C2 C 0.2748(5) 0.0589(5) 0.5775(4) 0.0567(10) Uani 1 1 d .
C3 C 0.3080(7) -0.0420(6) 0.6922(5) 0.0749(15) Uani 1 1 d .
H15A H 0.2643 -0.1120 0.7323 0.090 Uiso 1 1 calc R
C4 C 0.4039(8) -0.0429(7) 0.7496(6) 0.0849(19) Uani 1 1 d .
H21A H 0.4225 -0.1110 0.8281 0.102 Uiso 1 1 calc R
C5 C 0.4722(7) 0.0584(8) 0.6894(7) 0.0808(18) Uani 1 1 d .
H20A H 0.5361 0.0592 0.7280 0.097 Uiso 1 1 calc R
C6 C 0.4450(5) 0.1607(6) 0.5692(6) 0.0634(12) Uani 1 1 d .
C7 C 0.5144(6) 0.2626(8) 0.5037(8) 0.0828(18) Uani 1 1 d .
H24A H 0.5804 0.2640 0.5394 0.099 Uiso 1 1 calc R
C8 C 0.4865(6) 0.3580(7) 0.3900(8) 0.0831(18) Uani 1 1 d .
H22A H 0.5337 0.4250 0.3457 0.100 Uiso 1 1 calc R
C9 C 0.3837(5) 0.3558(6) 0.3379(6) 0.0669(13) Uani 1 1 d .
H14A H 0.3644 0.4228 0.2591 0.080 Uiso 1 1 calc R
C10 C 0.0069(4) 0.3221(4) 0.1396(4) 0.0469(9) Uani 1 1 d .
C11 C -0.0785(4) 0.4289(5) 0.1895(4) 0.0490(9) Uani 1 1 d .
C12 C -0.2009(5) 0.4964(6) 0.1542(6) 0.0669(13) Uani 1 1 d .
H17A H -0.2553 0.5688 0.1839 0.080 Uiso 1 1 calc R
C13 C -0.2465(6) 0.4583(8) 0.0736(6) 0.0784(17) Uani 1 1 d .
H23A H -0.3317 0.5030 0.0539 0.094 Uiso 1 1 calc R
C14 C -0.1675(6) 0.3578(7) 0.0252(5) 0.0718(15) Uani 1 1 d .
H19A H -0.1987 0.3332 -0.0275 0.086 Uiso 1 1 calc R
C15 C -0.0372(6) 0.2891(5) 0.0538(4) 0.0578(11) Uani 1 1 d .
C16 C 0.0543(8) 0.1879(6) -0.0002(5) 0.0777(17) Uani 1 1 d .
H18A H 0.0288 0.1622 -0.0559 0.093 Uiso 1 1 calc R
C17 C 0.1760(9) 0.1300(6) 0.0287(6) 0.0833(19) Uani 1 1 d .
H25A H 0.2377 0.0676 -0.0103 0.100 Uiso 1 1 calc R
C18 C 0.2109(6) 0.1639(6) 0.1188(5) 0.0675(14) Uani 1 1 d .
H13A H 0.2956 0.1197 0.1403 0.081 Uiso 1 1 calc R
C19 C 0.0049(7) 0.0728(7) 0.6442(6) 0.0786(17) Uani 1 1 d .
H26B H -0.0740 0.0745 0.6195 0.094 Uiso 1 1 calc R
H26A H 0.0231 -0.0093 0.7195 0.094 Uiso 1 1 calc R
C20 C -0.0250(6) 0.1972(7) 0.6823(5) 0.0734(15) Uani 1 1 d .
H16B H -0.1064 0.2003 0.7474 0.088 Uiso 1 1 calc R
H16A H 0.0470 0.1865 0.7226 0.088 Uiso 1 1 calc R
C21 C -0.1561(6) 0.3633(7) 0.5271(5) 0.0674(13) Uani 1 1 d .
H11B H -0.2358 0.3748 0.5929 0.081 Uiso 1 1 calc R
H11A H -0.1560 0.2941 0.4946 0.081 Uiso 1 1 calc R
C22 C -0.1535(6) 0.4987(6) 0.4169(6) 0.0699(14) Uani 1 1 d .
H27B H -0.1467 0.5644 0.4500 0.084 Uiso 1 1 calc R
H27A H -0.2370 0.5353 0.3848 0.084 Uiso 1 1 calc R
B1 B 0.4250(8) 0.7543(8) 0.1418(9) 0.086(2) Uani 1 1 d .
F1 F 0.3302(6) 0.8420(6) 0.2141(8) 0.138(2) Uani 1 1 d DU
F2 F 0.5047(8) 0.6704(7) 0.2346(7) 0.148(3) Uani 1 1 d DU
F3 F 0.4910(10) 0.8305(12) 0.0453(7) 0.204(5) Uani 1 1 d DU
F4 F 0.3637(12) 0.6812(13) 0.1270(10) 0.222(5) Uani 1 1 d DU

loop_
_atom_site_aniso_label
_atom_site_aniso_U_11
_atom_site_aniso_U_22
_atom_site_aniso_U_33
_atom_site_aniso_U_23
_atom_site_aniso_U_13
_atom_site_aniso_U_12
Cu1 0.0642(5) 0.0778(5) 0.0456(4) -0.0147(3) -0.0211(3) -0.0174(3)
S1 0.0553(6) 0.0604(7) 0.0494(6) -0.0222(5) -0.0055(4) -0.0181(5)
N1 0.057(2) 0.0526(19) 0.0506(19) -0.0145(16) -0.0160(16) -0.0123(16)
C1 0.056(2) 0.050(2) 0.049(2) -0.0201(17) -0.0198(18) -0.0035(17)
S2 0.1047(11) 0.0669(8) 0.0498(6) -0.0153(5) -0.0226(6) -0.0416(7)
N2 0.055(2) 0.0556(19) 0.0367(16) -0.0110(14) -0.0128(14) -0.0063(15)
O1 0.076(2) 0.093(3) 0.0541(18) -0.0300(18) -0.0049(16) -0.044(2)
C2 0.074(3) 0.054(2) 0.043(2) -0.0138(18) -0.019(2) -0.013(2)
C3 0.102(4) 0.063(3) 0.046(2) -0.009(2) -0.016(3) -0.014(3)
C4 0.095(4) 0.081(4) 0.058(3) -0.017(3) -0.034(3) 0.011(3)
C5 0.077(4) 0.090(4) 0.078(4) -0.038(3) -0.047(3) 0.013(3)
C6 0.055(2) 0.069(3) 0.070(3) -0.032(2) -0.026(2) 0.003(2)
C7 0.064(3) 0.088(4) 0.116(5) -0.045(4) -0.036(3) -0.013(3)
C8 0.064(3) 0.079(4) 0.114(5) -0.032(4) -0.015(3) -0.028(3)
C9 0.061(3) 0.059(3) 0.074(3) -0.013(2) -0.014(2) -0.016(2)
C10 0.053(2) 0.051(2) 0.0336(17) -0.0069(15) -0.0113(15) -0.0151(17)
C11 0.048(2) 0.056(2) 0.0402(19) -0.0128(16) -0.0080(16) -0.0147(17)
C12 0.048(2) 0.081(3) 0.064(3) -0.023(3) -0.012(2) -0.007(2)
C13 0.055(3) 0.113(5) 0.062(3) -0.015(3) -0.021(2) -0.025(3)
C14 0.078(3) 0.093(4) 0.052(3) -0.009(3) -0.028(2) -0.036(3)
C15 0.078(3) 0.064(3) 0.0364(19) -0.0071(18) -0.0169(19) -0.030(2)
C16 0.129(5) 0.066(3) 0.045(2) -0.017(2) -0.029(3) -0.025(3)
C17 0.126(6) 0.062(3) 0.053(3) -0.024(2) -0.026(3) 0.001(3)
C18 0.075(3) 0.066(3) 0.045(2) -0.019(2) -0.014(2) 0.004(2)
C19 0.097(4) 0.095(4) 0.054(3) -0.003(3) -0.014(3) -0.064(4)
C20 0.076(3) 0.113(5) 0.042(2) -0.022(3) -0.005(2) -0.048(3)
C21 0.064(3) 0.093(4) 0.057(3) -0.033(3) -0.001(2) -0.034(3)
C22 0.072(3) 0.077(3) 0.066(3) -0.040(3) 0.008(3) -0.024(3)
B1 0.065(4) 0.074(4) 0.095(5) -0.006(4) -0.015(4) -0.018(3)
F1 0.096(3) 0.117(4) 0.199(7) -0.056(4) -0.045(4) -0.007(3)
F2 0.166(6) 0.115(4) 0.131(5) -0.035(3) -0.067(4) 0.028(4)
F3 0.212(8) 0.303(12) 0.100(4) 0.012(5) -0.006(5) -0.181(9)
F4 0.273(12) 0.287(12) 0.218(9) -0.094(9) -0.079(9) -0.165(11)

loop_
_atom_type_symbol
_atom_type_description
_atom_type_scat_dispersion_real
_atom_type_scat_dispersion_imag
_atom_type_scat_source
Cu Cu 0.3201 1.2651 'International Tables Vol C Tables 4.2.6.8 and 6.1.1.4'
N N 0.0061 0.0033 'International Tables Vol C Tables 4.2.6.8 and 6.1.1.4'
O O 0.0106 0.0060 'International Tables Vol C Tables 4.2.6.8 and 6.1.1.4'
S S 0.1246 0.1234 'International Tables Vol C Tables 4.2.6.8 and 6.1.1.4'
C C 0.0033 0.0016 'International Tables Vol C Tables 4.2.6.8 and 6.1.1.4'
H H 0.0000 0.0000 'International Tables Vol C Tables 4.2.6.8 and 6.1.1.4'
B B 0.0013 0.0007 'International Tables Vol C Tables 4.2.6.8 and 6.1.1.4'
F F 0.0171 0.0103 'International Tables Vol C Tables 4.2.6.8 and 6.1.1.4'

loop_
_geom_angle_atom_site_label_1
_geom_angle_atom_site_label_2
_geom_angle_atom_site_label_3
_geom_angle
N1 Cu1 N2 134.77(16)
N1 Cu1 S1 120.90(12)
N2 Cu1 S1 84.12(11)
N1 Cu1 S2 85.83(12)
N2 Cu1 S2 107.93(12)
S1 Cu1 S2 128.83(6)
C11 S1 C22 103.1(2)
C11 S1 Cu1 94.10(15)
C22 S1 Cu1 114.7(2)
C9 N1 C1 118.2(4)
C9 N1 Cu1 122.5(4)
C1 N1 Cu1 118.9(3)
N1 C1 C6 121.4(5)
N1 C1 C2 119.9(4)
C6 C1 C2 118.7(4)
C2 S2 C19 100.1(3)
C2 S2 Cu1 94.98(16)
C19 S2 Cu1 115.2(2)
C18 N2 C10 117.6(4)
C18 N2 Cu1 124.5(3)
C10 N2 Cu1 116.5(3)
C20 O1 C21 114.7(4)
C3 C2 C1 119.3(5)
C3 C2 S2 121.0(5)
C1 C2 S2 119.7(3)
C2 C3 C4 122.3(6)
C3 C4 C5 119.5(5)
C4 C5 C6 120.1(6)
C7 C6 C1 118.2(5)
C7 C6 C5 121.7(6)
C1 C6 C5 120.1(6)
C8 C7 C6 120.4(6)
C7 C8 C9 119.1(6)
N1 C9 C8 122.7(6)
N2 C10 C15 121.8(4)
N2 C10 C11 119.2(4)
C15 C10 C11 119.0(4)
C12 C11 C10 119.4(4)
C12 C11 S1 122.2(4)
C10 C11 S1 118.2(3)
C11 C12 C13 121.2(5)
C14 C13 C12 120.5(5)
C13 C14 C15 120.5(5)
C14 C15 C10 119.4(5)
C14 C15 C16 123.4(5)
C10 C15 C16 117.2(5)
C17 C16 C15 120.1(5)
C16 C17 C18 119.5(5)
N2 C18 C17 123.6(6)
C20 C19 S2 114.3(4)
O1 C20 C19 115.0(4)
O1 C21 C22 106.9(4)
C21 C22 S1 112.5(4)
F3 B1 F4 122.0(10)
F3 B1 F2 109.4(8)
F4 B1 F2 108.8(9)
F3 B1 F1 106.8(9)
F4 B1 F1 108.9(8)
F2 B1 F1 98.2(8)

loop_
_geom_bond_atom_site_label_1
_geom_bond_atom_site_label_2
_geom_bond_distance
Cu1 N1 1.994(4)
Cu1 N2 2.021(4)
Cu1 S1 2.3707(14)
Cu1 S2 2.3935(14)
S1 C11 1.771(5)
S1 C22 1.820(5)
N1 C9 1.318(7)
N1 C1 1.378(6)
C1 C6 1.407(7)
C1 C2 1.418(7)
S2 C2 1.772(5)
S2 C19 1.827(7)
N2 C18 1.320(6)
N2 C10 1.372(6)
O1 C20 1.395(8)
O1 C21 1.409(7)
C2 C3 1.379(7)
C3 C4 1.380(10)
C4 C5 1.381(12)
C5 C6 1.413(9)
C6 C7 1.397(10)
C7 C8 1.337(11)
C8 C9 1.423(9)
C10 C15 1.416(6)
C10 C11 1.422(6)
C11 C12 1.366(7)
C12 C13 1.411(9)
C13 C14 1.344(10)
C14 C15 1.416(8)
C15 C16 1.421(9)
C16 C17 1.326(11)
C17 C18 1.407(9)
C19 C20 1.498(10)
C21 C22 1.513(9)
B1 F3 1.276(10)
B1 F4 1.289(11)
B1 F2 1.385(10)
B1 F1 1.453(12)
